data_7714782
loop_
_publ_author_name
'Sumida, Akifumi'
'Onishi, Tomoharu'
'Imoto, Hiroaki'
'Naka, Kensuke'

_publ_section_title
;
 Synthesis, structures, and photophysical properties of &#x3c0;-extended
 arsaborins.
;
_journal_issue 4
_journal_name_full 'Dalton transactions (Cambridge, England : 2003)'
_journal_page_first 1706
_journal_page_last 1713
_journal_paper_doi 10.1039/d3dt03798c
_journal_volume 53
_journal_year 2024
_chemical_formula_moiety 'C27 H24 B P'
_chemical_formula_sum 'C27 H24 B P'
_chemical_formula_weight 390.24
_space_group_crystal_system triclinic
_space_group_IT_number 2
_space_group_name_Hall '-P 1'
_space_group_name_H-M_alt 'P -1'
_atom_sites_solution_hydrogens geom
_atom_sites_solution_primary dual
_audit_creation_date 2023-05-08
_audit_creation_method
;
Olex2 1.5-ac5-024
(compiled 2022.04.12 svn.rca3783a0 for Rigaku Oxford Diffraction, GUI svn.r6498)
;
_audit_update_record
;
2023-10-26 deposited with the CCDC.	2023-12-20 downloaded from the CCDC.
;
_cell_angle_alpha 91.366(4)
_cell_angle_beta 104.231(4)
_cell_angle_gamma 105.148(4)
_cell_formula_units_Z 2
_cell_length_a 9.1146(4)
_cell_length_b 10.9100(6)
_cell_length_c 11.5623(5)
_cell_measurement_reflns_used 3132
_cell_measurement_temperature 100.05
_cell_measurement_theta_max 32.4710
_cell_measurement_theta_min 2.9540
_cell_volume 1070.97(9)
_computing_cell_refinement 'CrysAlisPro 1.171.42.90a (Rigaku OD, 2023)'
_computing_data_collection 'CrysAlisPro 1.171.42.90a (Rigaku OD, 2023)'
_computing_data_reduction 'CrysAlisPro 1.171.42.90a (Rigaku OD, 2023)'
_computing_molecular_graphics 'Olex2 1.5-ac5-024 (Dolomanov et al., 2009)'
_computing_publication_material 'Olex2 1.5-ac5-024 (Dolomanov et al., 2009)'
_computing_structure_refinement 'SHELXL 2018/3 (Sheldrick, 2015)'
_computing_structure_solution 'SHELXT 2018/2 (Sheldrick, 2018)'
_diffrn_ambient_temperature 100.05
_diffrn_detector 'CCD plate'
_diffrn_measured_fraction_theta_full 0.999
_diffrn_measured_fraction_theta_max 0.998
_diffrn_measurement_details
;
List of Runs (angles in degrees, time in seconds):

  # Type    Start    End  Width  t~exp~   \w     \q     \k     \f   Frames
#--------------------------------------------------------------------------
  1  \w     61.00 101.00   0.50    1.00    --   30.00  54.00-180.00   80
  2  \w    -73.00  30.00   0.50    1.00    --   30.00  54.00  60.00  206
  3  \w    -72.00  31.00   0.50    1.00    --   30.00  54.00 -60.00  206
  4  \w    -73.00  33.00   0.50    1.00    --   30.00  54.00-180.00  212
;
_diffrn_measurement_device 'two-circle diffractometer'
_diffrn_measurement_device_type 'XtaLAB Mini (JP)'
_diffrn_measurement_method '\w scans'
_diffrn_orient_matrix_type 'CrysAlisPro convention (1999,Acta A55,543-557)'
_diffrn_orient_matrix_UB_11 0.0236948000
_diffrn_orient_matrix_UB_12 -0.0520793000
_diffrn_orient_matrix_UB_13 -0.0196348000
_diffrn_orient_matrix_UB_21 -0.0414702000
_diffrn_orient_matrix_UB_22 0.0037537000
_diffrn_orient_matrix_UB_23 -0.0597671000
_diffrn_orient_matrix_UB_31 0.0685166000
_diffrn_orient_matrix_UB_32 0.0430207000
_diffrn_orient_matrix_UB_33 -0.0091424000
_diffrn_radiation_monochromator graphite
_diffrn_radiation_probe x-ray
_diffrn_radiation_type 'Mo K\a'
_diffrn_radiation_wavelength 0.71073
_diffrn_reflns_av_R_equivalents 0.0306
_diffrn_reflns_av_unetI/netI 0.0521
_diffrn_reflns_Laue_measured_fraction_full 0.999
_diffrn_reflns_Laue_measured_fraction_max 0.998
_diffrn_reflns_limit_h_max 11
_diffrn_reflns_limit_h_min -11
_diffrn_reflns_limit_k_max 11
_diffrn_reflns_limit_k_min -13
_diffrn_reflns_limit_l_max 14
_diffrn_reflns_limit_l_min -14
_diffrn_reflns_number 6808
_diffrn_reflns_point_group_measured_fraction_full 0.999
_diffrn_reflns_point_group_measured_fraction_max 0.998
_diffrn_reflns_theta_full 25.242
_diffrn_reflns_theta_max 26.372
_diffrn_reflns_theta_min 2.607
_diffrn_source 'fine-focus sealed X-ray tube'
_diffrn_source_type 'Rigaku (Mo) X-ray Source'
_exptl_absorpt_coefficient_mu 0.139
_exptl_absorpt_correction_T_max 0.993
_exptl_absorpt_correction_T_min 0.971
_exptl_absorpt_correction_type analytical
_exptl_absorpt_process_details
;
CrysAlisPro 1.171.42.90a (Rigaku Oxford Diffraction, 2023)
Analytical numeric absorption correction using a multifaceted crystal
model based on expressions derived by R.C. Clark & J.S. Reid.
(Clark, R. C. & Reid, J. S. (1995). Acta Cryst. A51, 887-897)
Empirical absorption correction using spherical harmonics,
implemented in SCALE3 ABSPACK scaling algorithm.
;
_exptl_crystal_colour yellow
_exptl_crystal_colour_primary yellow
_exptl_crystal_density_diffrn 1.210
_exptl_crystal_description block
_exptl_crystal_F_000 412
_exptl_crystal_size_max 1.007
_exptl_crystal_size_mid 0.704
_exptl_crystal_size_min 0.192
_refine_diff_density_max 0.368
_refine_diff_density_min -0.288
_refine_diff_density_rms 0.062
_refine_ls_extinction_method none
_refine_ls_goodness_of_fit_ref 1.066
_refine_ls_hydrogen_treatment constr
_refine_ls_matrix_type full
_refine_ls_number_parameters 265
_refine_ls_number_reflns 4371
_refine_ls_number_restraints 0
_refine_ls_restrained_S_all 1.066
_refine_ls_R_factor_all 0.0584
_refine_ls_R_factor_gt 0.0468
_refine_ls_shift/su_max 0.001
_refine_ls_shift/su_mean 0.000
_refine_ls_structure_factor_coef Fsqd
_refine_ls_weighting_details 'w=1/[\s^2^(Fo^2^)+(0.0628P)^2^+0.4079P] where P=(Fo^2^+2Fc^2^)/3'
_refine_ls_weighting_scheme calc
_refine_ls_wR_factor_gt 0.1252
_refine_ls_wR_factor_ref 0.1372
_reflns_Friedel_coverage 0.000
_reflns_number_gt 3711
_reflns_number_total 4371
_reflns_threshold_expression 'I > 2\s(I)'
_cod_data_source_file d3dt03798c2.cif
_cod_data_source_block phosphaborin@100k
_cod_depositor_comments 'Adding full bibliography for 7714770--7714783.cif.'
_cod_database_code 7714782
_shelx_shelxl_version_number 2018/3
_chemical_oxdiff_formula CHBP
_shelx_space_group_comment
;
The symmetry employed for this shelxl refinement is uniquely defined
by the following loop, which should always be used as a source of
symmetry information in preference to the above space-group names.
They are only intended as comments.
;
_shelx_estimated_absorpt_t_max 0.974
_shelx_estimated_absorpt_t_min 0.873
_olex2_refinement_description
;
1. Fixed Uiso
 At 1.2 times of:
  All C(H) groups
 At 1.5 times of:
  All C(H,H,H) groups
2.a Aromatic/amide H refined with riding coordinates:
 C8(H8), C9(H9), C12(H12), C7(H7), C10(H10), C5(H5), C14(H14), C18(H18),
 C23(H23), C11(H11), C6(H6), C15(H15), C17(H17), C21(H21), C16(H16)
2.b Idealised Me refined as rotating group:
 C27(H27A,H27B,H27C), C25(H25A,H25B,H25C), C26(H26A,H26B,H26C)
;
_olex2_submission_special_instructions 'No special instructions were received'
_oxdiff_exptl_absorpt_empirical_details
;
Empirical correction (ABSPACK) includes:
- Absorption correction using spherical harmonics
- Frame scaling
;
_oxdiff_exptl_absorpt_empirical_full_max 1.205
_oxdiff_exptl_absorpt_empirical_full_min 0.843

loop_
_space_group_symop_operation_xyz
'x, y, z'
'-x, -y, -z'

loop_
_atom_site_label
_atom_site_type_symbol
_atom_site_fract_x
_atom_site_fract_y
_atom_site_fract_z
_atom_site_U_iso_or_equiv
_atom_site_adp_type
_atom_site_occupancy
_atom_site_site_symmetry_order
_atom_site_calc_flag
_atom_site_refinement_flags_posn
_atom_site_refinement_flags_adp
_atom_site_refinement_flags_occupancy
_atom_site_disorder_assembly
_atom_site_disorder_group
P1 P 0.68820(5) 0.77239(4) 0.91031(4) 0.01776(15) Uani 1 1 d . . . . .
C3 C 0.88388(19) 0.67378(16) 0.79683(14) 0.0159(4) Uani 1 1 d . . . . .
C4 C 0.8539(2) 0.78130(17) 0.84678(15) 0.0169(4) Uani 1 1 d . . . . .
C2 C 0.5989(2) 0.51872(17) 0.79797(15) 0.0167(4) Uani 1 1 d . . . . .
C19 C 0.80647(19) 0.42525(16) 0.71455(15) 0.0164(4) Uani 1 1 d . . . . .
C24 C 0.85441(19) 0.33259(17) 0.78495(15) 0.0172(4) Uani 1 1 d . . . . .
C8 C 0.4862(2) 0.39895(17) 0.76491(15) 0.0198(4) Uani 1 1 d . . . . .
H8 H 0.512443 0.332599 0.726792 0.024 Uiso 1 1 calc R U . . .
C9 C 0.9622(2) 0.90148(17) 0.85936(16) 0.0201(4) Uani 1 1 d . . . . .
H9 H 0.940102 0.973429 0.891757 0.024 Uiso 1 1 calc R U . . .
C12 C 1.0284(2) 0.69268(17) 0.76571(15) 0.0181(4) Uani 1 1 d . . . . .
H12 H 1.052545 0.621509 0.733915 0.022 Uiso 1 1 calc R U . . .
C1 C 0.5552(2) 0.61566(17) 0.85315(15) 0.0173(4) Uani 1 1 d . . . . .
C20 C 0.8034(2) 0.41631(17) 0.59196(15) 0.0196(4) Uani 1 1 d . . . . .
C7 C 0.3389(2) 0.37480(18) 0.78608(17) 0.0226(4) Uani 1 1 d . . . . .
H7 H 0.265901 0.292892 0.763449 0.027 Uiso 1 1 calc R U . . .
C10 C 1.1004(2) 0.91721(18) 0.82548(16) 0.0214(4) Uani 1 1 d . . . . .
H10 H 1.171660 0.999717 0.832964 0.026 Uiso 1 1 calc R U . . .
C13 C 0.5899(2) 0.87599(17) 0.81689(16) 0.0179(4) Uani 1 1 d . . . . .
C5 C 0.4057(2) 0.59031(18) 0.87500(17) 0.0223(4) Uani 1 1 d . . . . .
H5 H 0.377906 0.655418 0.913628 0.027 Uiso 1 1 calc R U . . .
C14 C 0.5772(2) 0.98668(17) 0.87178(17) 0.0209(4) Uani 1 1 d . . . . .
H14 H 0.618350 1.006196 0.955970 0.025 Uiso 1 1 calc R U . . .
C18 C 0.5286(2) 0.84915(18) 0.69323(16) 0.0221(4) Uani 1 1 d . . . . .
H18 H 0.536090 0.774014 0.654620 0.026 Uiso 1 1 calc R U . . .
C23 C 0.9016(2) 0.23672(17) 0.73461(16) 0.0210(4) Uani 1 1 d . . . . .
H23 H 0.933789 0.174875 0.783630 0.025 Uiso 1 1 calc R U . . .
C11 C 1.1354(2) 0.81159(18) 0.78017(16) 0.0219(4) Uani 1 1 d . . . . .
H11 H 1.232174 0.821379 0.759419 0.026 Uiso 1 1 calc R U . . .
C22 C 0.9028(2) 0.22927(18) 0.61494(17) 0.0240(4) Uani 1 1 d . . . . .
C6 C 0.2986(2) 0.47177(19) 0.84094(17) 0.0248(4) Uani 1 1 d . . . . .
H6 H 0.197198 0.456271 0.854952 0.030 Uiso 1 1 calc R U . . .
C15 C 0.5046(2) 1.06869(18) 0.80424(18) 0.0259(4) Uani 1 1 d . . . . .
H15 H 0.495856 1.143600 0.842382 0.031 Uiso 1 1 calc R U . . .
C27 C 0.8600(2) 0.33672(18) 0.91660(16) 0.0224(4) Uani 1 1 d . . . . .
H27A H 0.962829 0.390472 0.963017 0.034 Uiso 1 1 calc R U . . .
H27B H 0.844051 0.250158 0.941834 0.034 Uiso 1 1 calc R U . . .
H27C H 0.776850 0.372224 0.930428 0.034 Uiso 1 1 calc R U . . .
C17 C 0.4569(2) 0.93119(19) 0.62624(17) 0.0257(4) Uani 1 1 d . . . . .
H17 H 0.415509 0.912219 0.542015 0.031 Uiso 1 1 calc R U . . .
C21 C 0.8520(2) 0.31971(18) 0.54469(16) 0.0237(4) Uani 1 1 d . . . . .
H21 H 0.850404 0.315415 0.462219 0.028 Uiso 1 1 calc R U . . .
C25 C 0.7465(2) 0.50996(19) 0.51053(16) 0.0265(4) Uani 1 1 d . . . . .
H25A H 0.660029 0.532345 0.534386 0.040 Uiso 1 1 calc R U . . .
H25B H 0.709171 0.471170 0.427546 0.040 Uiso 1 1 calc R U . . .
H25C H 0.833244 0.587121 0.516837 0.040 Uiso 1 1 calc R U . . .
C16 C 0.4453(2) 1.04118(19) 0.68207(18) 0.0269(4) Uani 1 1 d . . . . .
H16 H 0.396528 1.097519 0.635894 0.032 Uiso 1 1 calc R U . . .
B1 B 0.7628(2) 0.53952(19) 0.77087(16) 0.0158(4) Uani 1 1 d . . . . .
C26 C 0.9570(3) 0.1263(2) 0.5623(2) 0.0379(5) Uani 1 1 d . . . . .
H26A H 1.070724 0.156346 0.571146 0.057 Uiso 1 1 calc R U . . .
H26B H 0.901788 0.106056 0.477108 0.057 Uiso 1 1 calc R U . . .
H26C H 0.933814 0.049621 0.604543 0.057 Uiso 1 1 calc R U . . .

loop_
_atom_site_aniso_label
_atom_site_aniso_U_11
_atom_site_aniso_U_22
_atom_site_aniso_U_33
_atom_site_aniso_U_23
_atom_site_aniso_U_13
_atom_site_aniso_U_12
P1 0.0218(3) 0.0155(3) 0.0195(2) 0.00235(18) 0.00908(19) 0.00763(19)
C3 0.0170(8) 0.0156(9) 0.0155(8) 0.0024(7) 0.0036(7) 0.0060(7)
C4 0.0185(8) 0.0165(9) 0.0169(8) 0.0030(7) 0.0051(7) 0.0066(7)
C2 0.0193(8) 0.0153(9) 0.0177(8) 0.0046(7) 0.0061(7) 0.0071(7)
C19 0.0149(8) 0.0148(9) 0.0190(8) 0.0006(7) 0.0058(7) 0.0023(6)
C24 0.0163(8) 0.0154(9) 0.0189(8) 0.0001(7) 0.0044(7) 0.0033(7)
C8 0.0231(9) 0.0158(9) 0.0213(9) 0.0041(7) 0.0058(7) 0.0069(7)
C9 0.0229(9) 0.0158(9) 0.0209(8) -0.0008(7) 0.0040(7) 0.0062(7)
C12 0.0192(9) 0.0185(9) 0.0189(8) 0.0025(7) 0.0072(7) 0.0072(7)
C1 0.0195(8) 0.0168(9) 0.0184(8) 0.0057(7) 0.0075(7) 0.0070(7)
C20 0.0210(9) 0.0192(9) 0.0188(8) 0.0005(7) 0.0057(7) 0.0056(7)
C7 0.0203(9) 0.0184(10) 0.0273(9) 0.0073(8) 0.0062(8) 0.0021(7)
C10 0.0206(9) 0.0169(9) 0.0232(9) 0.0033(7) 0.0042(7) 0.0008(7)
C13 0.0175(8) 0.0146(9) 0.0234(9) 0.0027(7) 0.0097(7) 0.0037(7)
C5 0.0246(9) 0.0221(10) 0.0267(9) 0.0070(8) 0.0139(8) 0.0104(8)
C14 0.0201(9) 0.0167(9) 0.0267(9) -0.0003(7) 0.0089(8) 0.0041(7)
C18 0.0240(9) 0.0201(10) 0.0251(9) 0.0034(7) 0.0113(8) 0.0065(7)
C23 0.0225(9) 0.0145(9) 0.0264(9) 0.0019(7) 0.0043(8) 0.0076(7)
C11 0.0192(9) 0.0243(10) 0.0233(9) 0.0031(8) 0.0083(8) 0.0050(7)
C22 0.0247(9) 0.0215(10) 0.0263(9) -0.0052(8) 0.0043(8) 0.0098(8)
C6 0.0212(9) 0.0279(11) 0.0302(10) 0.0109(8) 0.0122(8) 0.0094(8)
C15 0.0260(10) 0.0150(9) 0.0387(11) 0.0020(8) 0.0112(9) 0.0065(8)
C27 0.0283(10) 0.0204(10) 0.0190(9) 0.0038(7) 0.0051(8) 0.0083(8)
C17 0.0232(9) 0.0273(11) 0.0256(9) 0.0080(8) 0.0075(8) 0.0036(8)
C21 0.0272(10) 0.0267(11) 0.0186(9) -0.0034(8) 0.0070(8) 0.0090(8)
C25 0.0351(11) 0.0276(11) 0.0199(9) 0.0047(8) 0.0078(8) 0.0127(9)
C16 0.0240(10) 0.0203(10) 0.0387(11) 0.0140(8) 0.0092(9) 0.0081(8)
B1 0.0195(9) 0.0167(10) 0.0123(8) 0.0038(7) 0.0031(7) 0.0077(8)
C26 0.0471(13) 0.0359(13) 0.0352(12) -0.0106(10) 0.0045(10) 0.0260(11)

loop_
_atom_type_symbol
_atom_type_description
_atom_type_scat_dispersion_real
_atom_type_scat_dispersion_imag
_atom_type_scat_source
C C 0.0033 0.0016 'International Tables Vol C Tables 4.2.6.8 and 6.1.1.4'
H H 0.0000 0.0000 'International Tables Vol C Tables 4.2.6.8 and 6.1.1.4'
B B 0.0013 0.0007 'International Tables Vol C Tables 4.2.6.8 and 6.1.1.4'
P P 0.1023 0.0942 'International Tables Vol C Tables 4.2.6.8 and 6.1.1.4'

loop_
_exptl_crystal_face_index_h
_exptl_crystal_face_index_k
_exptl_crystal_face_index_l
_exptl_crystal_face_perp_dist
0 -1 0 0.1109
0 1 0 0.0809
0 1 -1 0.1374
0 -1 1 0.2332
1 0 0 0.4652
-1 0 0 0.2547

loop_
_geom_angle_atom_site_label_1
_geom_angle_atom_site_label_2
_geom_angle_atom_site_label_3
_geom_angle
_geom_angle_site_symmetry_1
_geom_angle_site_symmetry_3
_geom_angle_publ_flag
C4 P1 C13 100.58(8) . . ?
C1 P1 C4 104.18(8) . . ?
C1 P1 C13 101.59(8) . . ?
C4 C3 C12 117.35(15) . . ?
C4 C3 B1 122.78(15) . . ?
C12 C3 B1 119.83(15) . . ?
C3 C4 P1 123.66(13) . . ?
C9 C4 P1 116.01(13) . . ?
C9 C4 C3 120.09(15) . . ?
C8 C2 C1 117.33(15) . . ?
C8 C2 B1 119.56(15) . . ?
C1 C2 B1 123.10(16) . . ?
C24 C19 C20 118.26(16) . . ?
C24 C19 B1 121.33(14) . . ?
C20 C19 B1 120.38(15) . . ?
C19 C24 C27 120.84(15) . . ?
C23 C24 C19 120.27(15) . . ?
C23 C24 C27 118.88(16) . . ?
C7 C8 C2 122.27(17) . . ?
C10 C9 C4 121.09(16) . . ?
C11 C12 C3 122.00(16) . . ?
C2 C1 P1 123.62(13) . . ?
C5 C1 P1 116.08(13) . . ?
C5 C1 C2 120.12(16) . . ?
C19 C20 C25 120.71(16) . . ?
C21 C20 C19 119.97(17) . . ?
C21 C20 C25 119.32(15) . . ?
C8 C7 C6 119.37(17) . . ?
C9 C10 C11 119.86(17) . . ?
C14 C13 P1 118.58(14) . . ?
C18 C13 P1 122.65(14) . . ?
C18 C13 C14 118.77(17) . . ?
C6 C5 C1 120.72(17) . . ?
C15 C14 C13 120.57(17) . . ?
C17 C18 C13 120.51(18) . . ?
C22 C23 C24 121.78(17) . . ?
C12 C11 C10 119.55(16) . . ?
C23 C22 C21 117.83(16) . . ?
C23 C22 C26 121.14(18) . . ?
C21 C22 C26 121.03(17) . . ?
C5 C6 C7 120.18(16) . . ?
C16 C15 C14 119.95(18) . . ?
C18 C17 C16 120.09(18) . . ?
C22 C21 C20 121.85(16) . . ?
C15 C16 C17 120.11(18) . . ?
C3 B1 C2 120.50(15) . . ?
C3 B1 C19 119.16(15) . . ?
C2 B1 C19 120.33(15) . . ?

loop_
_geom_bond_atom_site_label_1
_geom_bond_atom_site_label_2
_geom_bond_distance
_geom_bond_site_symmetry_2
_geom_bond_publ_flag
P1 C4 1.8173(17) . ?
P1 C1 1.8165(19) . ?
P1 C13 1.8324(18) . ?
C3 C4 1.413(2) . ?
C3 C12 1.414(2) . ?
C3 B1 1.557(3) . ?
C4 C9 1.399(2) . ?
C2 C8 1.411(2) . ?
C2 C1 1.413(2) . ?
C2 B1 1.561(2) . ?
C19 C24 1.404(2) . ?
C19 C20 1.411(2) . ?
C19 B1 1.576(2) . ?
C24 C23 1.395(2) . ?
C24 C27 1.510(2) . ?
C8 C7 1.382(2) . ?
C9 C10 1.380(2) . ?
C12 C11 1.382(3) . ?
C1 C5 1.404(2) . ?
C20 C21 1.393(2) . ?
C20 C25 1.511(3) . ?
C7 C6 1.394(3) . ?
C10 C11 1.396(3) . ?
C13 C14 1.396(2) . ?
C13 C18 1.394(3) . ?
C5 C6 1.381(3) . ?
C14 C15 1.392(3) . ?
C18 C17 1.385(3) . ?
C23 C22 1.387(3) . ?
C22 C21 1.393(3) . ?
C22 C26 1.511(3) . ?
C15 C16 1.377(3) . ?
C17 C16 1.389(3) . ?

loop_
_exptl_oxdiff_crystal_face_indexfrac_h
_exptl_oxdiff_crystal_face_indexfrac_k
_exptl_oxdiff_crystal_face_indexfrac_l
_exptl_oxdiff_crystal_face_x
_exptl_oxdiff_crystal_face_y
_exptl_oxdiff_crystal_face_z
0.0003 -1.0004 0.0010 0.0521 -0.0038 -0.0430
-0.0003 1.0004 -0.0010 -0.0521 0.0038 0.0430
-0.0001 0.9973 -1.0001 -0.0323 0.0635 0.0520
0.0001 -0.9973 1.0001 0.0323 -0.0635 -0.0520
1.0017 -0.0000 -0.0009 0.0238 -0.0415 0.0686
-1.0017 0.0000 0.0009 -0.0238 0.0415 -0.0686
